data_2232495
loop_
_publ_author_name
'Birk, Torben'
'Schau-Magnussen, Magnus'
'Weyherm\"uller, Thomas'
'Bendix, Jesper'

_publ_section_title
;
 <i>cyclo</i>-Tetra-\m-fluorido-1:2\k^2^<i>F</i>;2:3\k^2^<i>F</i>;3:4\k^2^<i>F</i>;1:4\k^2^<i>F</i>-octanitrato-1\k^8^<i>O</i>,<i>O</i>';3\k^8^<i>O</i>,<i>O</i>'-tetrakis(1,10-phenanthroline)-2\k^4^<i>N</i>,<i>N</i>';4\k^4^<i>N</i>,<i>N</i>'-2,4-dichromium(III)-1,3-dineodymium(III)
 methanol tetrasolvate monohydrate
;
_journal_coeditor_code WM2538
_journal_issue 11
_journal_name_full 'Acta Crystallographica Section E'
_journal_page_first m1561
_journal_page_last m1562
_journal_paper_doi 10.1107/S1600536811042383
_journal_volume 67
_journal_year 2011
_chemical_formula_iupac '[Cr2 Nd2 F4 (N O2)8 (C12 H8 N2)4], 4C H4 O, H2 O'
_chemical_formula_moiety 'C48 H32 Cr2 F4 N16 Nd2 O24, 4(C H4 O), H2 O'
_chemical_formula_sum 'C52 H50 Cr2 F4 N16 Nd2 O29'
_chemical_formula_weight 1831.56
_chemical_name_common 'Cr-F-Nd square'
_chemical_name_systematic
;
<i>cyclo</i>-Tetra-\m-fluorido-1:2\k^2^<i>F</i>;2:3\k^2^<i>F</i>;
3:4\k^2^<i>F</i>;1:4\k^2^<i>F</i>-octanitrato-1\k^8^<i>O</i>,<i>O</i>';
3\k^8^<i>O</i>,<i>O</i>'-tetrakis(1,10-phenanthroline)-
2\k^4^<i>N</i>,<i>N</i>';4\k^4^<i>N</i>,<i>N</i>'-2,4-dichromium(III)-
1,3-dineodymium(III) methanol tetrasolvate monohydrate
;
_space_group_IT_number 130
_symmetry_cell_setting tetragonal
_symmetry_space_group_name_Hall '-P 4a 2ac'
_symmetry_space_group_name_H-M 'P 4/n c c :2'
_atom_sites_solution_hydrogens geom
_atom_sites_solution_primary direct
_atom_sites_solution_secondary difmap
_audit_creation_method SHELXL-97
_cell_angle_alpha 90.00
_cell_angle_beta 90.00
_cell_angle_gamma 90.00
_cell_formula_units_Z 4
_cell_length_a 17.632(4)
_cell_length_b 17.632(4)
_cell_length_c 20.955(3)
_cell_measurement_reflns_used 120466
_cell_measurement_temperature 122.0(10)
_cell_measurement_theta_max 40.11
_cell_measurement_theta_min 2.26
_cell_volume 6515(2)
_computing_cell_refinement 'COLLECT (Nonius, 1999)'
_computing_data_collection 'COLLECT (Nonius, 1999)'
_computing_data_reduction 'EvalCCD (Duisenberg <i>et al.</i>, 2003)'
_computing_molecular_graphics
;
ORTEP-3 (Farrugia, 1997) and Mercury (Macrae <i>et al.</i>,
2006)
;
_computing_publication_material 'SHELXL97 (Sheldrick, 2008)'
_computing_structure_refinement 'SHELXL97 (Sheldrick, 2008)'
_computing_structure_solution 'SHELXS97 (Sheldrick, 2008)'
_diffrn_ambient_temperature 122.0(10)
_diffrn_measured_fraction_theta_full .995
_diffrn_measured_fraction_theta_max .995
_diffrn_measurement_device_type 'Nonius KappaCCD area-detector'
_diffrn_measurement_method '\w and \f scans'
_diffrn_radiation_monochromator graphite
_diffrn_radiation_source 'fine-focus sealed tube'
_diffrn_radiation_type MoK\a
_diffrn_radiation_wavelength 0.71073
_diffrn_reflns_av_R_equivalents 0.0471
_diffrn_reflns_av_sigmaI/netI 0.0140
_diffrn_reflns_limit_h_max 31
_diffrn_reflns_limit_h_min -31
_diffrn_reflns_limit_k_max 31
_diffrn_reflns_limit_k_min -29
_diffrn_reflns_limit_l_max 37
_diffrn_reflns_limit_l_min -37
_diffrn_reflns_number 339826
_diffrn_reflns_theta_full 40.11
_diffrn_reflns_theta_max 40.11
_diffrn_reflns_theta_min 2.26
_exptl_absorpt_coefficient_mu 2.005
_exptl_absorpt_correction_T_max 0.718
_exptl_absorpt_correction_T_min 0.601
_exptl_absorpt_correction_type integration
_exptl_absorpt_process_details '(Gaussian; Coppens, 1970)'
_exptl_crystal_colour pink
_exptl_crystal_density_diffrn 1.867
_exptl_crystal_density_method 'not measured'
_exptl_crystal_description prism
_exptl_crystal_F_000 3640
_exptl_crystal_size_max 0.35
_exptl_crystal_size_mid 0.29
_exptl_crystal_size_min 0.24
_refine_diff_density_max 2.411
_refine_diff_density_min -1.784
_refine_ls_extinction_method none
_refine_ls_goodness_of_fit_ref 1.265
_refine_ls_hydrogen_treatment constr
_refine_ls_matrix_type full
_refine_ls_number_parameters 239
_refine_ls_number_reflns 10126
_refine_ls_number_restraints 0
_refine_ls_restrained_S_all 1.265
_refine_ls_R_factor_all 0.0670
_refine_ls_R_factor_gt 0.0357
_refine_ls_shift/su_max 0.002
_refine_ls_shift/su_mean 0.000
_refine_ls_structure_factor_coef Fsqd
_refine_ls_weighting_details 'calc w=1/[\s^2^(Fo^2^)+(0.0144P)^2^+22.4316P] where P=(Fo^2^+2Fc^2^)/3'
_refine_ls_weighting_scheme calc
_refine_ls_wR_factor_gt 0.0749
_refine_ls_wR_factor_ref 0.1024
_reflns_number_gt 6979
_reflns_number_total 10126
_reflns_threshold_expression I>2\s(I)
_cod_data_source_file wm2538.cif
_cod_data_source_block I
_cod_original_sg_symbol_H-M 'P 4/n c c'
_cod_database_code 2232495
_cod_database_fobs_code 2232495

loop_
_symmetry_equiv_pos_as_xyz
'x, y, z'
'-x+1/2, -y+1/2, z'
'x+1/2, -y, -z+1/2'
'-x, y+1/2, -z+1/2'
'-y, -x, -z+1/2'
'y+1/2, x+1/2, -z+1/2'
'y, -x+1/2, z'
'-y+1/2, x, z'
'-x, -y, -z'
'x-1/2, y-1/2, -z'
'-x-1/2, y, z-1/2'
'x, -y-1/2, z-1/2'
'y, x, z-1/2'
'-y-1/2, -x-1/2, z-1/2'
'-y, x-1/2, -z'
'y-1/2, -x, -z'

loop_
_atom_site_type_symbol
_atom_site_label
_atom_site_fract_x
_atom_site_fract_y
_atom_site_fract_z
_atom_site_U_iso_or_equiv
_atom_site_adp_type
_atom_site_calc_flag
_atom_site_refinement_flags
_atom_site_occupancy
_atom_site_symmetry_multiplicity
Nd Nd1 0.120550(5) 0.879450(5) 0.2500 0.01191(3) Uani d S 1 2
Cr Cr1 0.142468(17) 0.642468(17) 0.2500 0.01199(6) Uani d S 1 2
F F1 0.14142(8) 0.74891(8) 0.24362(7) 0.0179(2) Uani d . 1 1
N N1 0.14262(10) 0.52607(10) 0.24070(8) 0.0148(3) Uani d . 1 1
N N2 0.13452(11) 0.63381(11) 0.15243(8) 0.0154(3) Uani d . 1 1
N N3 0.05724(12) 0.80814(11) 0.36783(10) 0.0194(3) Uani d . 1 1
N N4 -0.00247(12) 0.89135(13) 0.15390(10) 0.0200(3) Uani d . 1 1
O O1 0.12382(11) 0.83605(11) 0.36641(9) 0.0224(3) Uani d . 1 1
O O2 0.01948(10) 0.81071(10) 0.31637(8) 0.0194(3) Uani d . 1 1
O O3 0.03125(13) 0.77993(12) 0.41658(9) 0.0280(4) Uani d . 1 1
O O4 0.02408(11) 0.94903(11) 0.18224(10) 0.0237(3) Uani d . 1 1
O O5 0.01769(11) 0.82711(11) 0.17550(9) 0.0227(3) Uani d . 1 1
O O6 -0.04596(12) 0.89763(14) 0.10853(9) 0.0297(4) Uani d . 1 1
C C1 0.15642(14) 0.47330(13) 0.28428(11) 0.0186(3) Uani d . 1 1
H H1 0.1678 0.4886 0.3267 0.022 Uiso calc R 1 1
C C2 0.15473(15) 0.39539(14) 0.26990(12) 0.0222(4) Uani d . 1 1
H H2 0.1663 0.3590 0.3019 0.027 Uiso calc R 1 1
C C3 0.13624(15) 0.37223(13) 0.20931(12) 0.0217(4) Uani d . 1 1
H H3 0.1327 0.3197 0.1996 0.026 Uiso calc R 1 1
C C4 0.12255(14) 0.42689(13) 0.16182(11) 0.0193(4) Uani d . 1 1
C C5 0.10393(16) 0.40922(15) 0.09673(12) 0.0248(4) Uani d . 1 1
H H5 0.0975 0.3577 0.0845 0.030 Uiso calc R 1 1
C C6 0.09540(17) 0.46455(16) 0.05244(12) 0.0258(5) Uani d . 1 1
H H6 0.0818 0.4514 0.0100 0.031 Uiso calc R 1 1
C C7 0.10658(14) 0.54258(14) 0.06875(11) 0.0203(4) Uani d . 1 1
C C8 0.10612(16) 0.60257(16) 0.02423(11) 0.0235(4) Uani d . 1 1
H H8 0.0953 0.5929 -0.0194 0.028 Uiso calc R 1 1
C C9 0.12147(16) 0.67492(16) 0.04442(12) 0.0250(4) Uani d . 1 1
H H9 0.1227 0.7154 0.0145 0.030 Uiso calc R 1 1
C C10 0.13538(15) 0.68919(14) 0.10924(11) 0.0206(4) Uani d . 1 1
H H10 0.1457 0.7396 0.1226 0.025 Uiso calc R 1 1
C C11 0.12150(12) 0.56114(12) 0.13254(10) 0.0159(3) Uani d . 1 1
C C12 0.12809(12) 0.50311(12) 0.17959(10) 0.0150(3) Uani d . 1 1
O O20 0.14380(18) 0.22887(17) 0.41608(17) 0.0543(8) Uani d . 1 1
H H20 0.1608 0.2733 0.4185 0.081 Uiso calc R 1 1
C C20 0.07522(19) 0.22365(18) 0.45093(15) 0.0315(6) Uani d . 1 1
H H20A 0.0838 0.2404 0.4949 0.047 Uiso calc R 1 1
H H20B 0.0576 0.1709 0.4510 0.047 Uiso calc R 1 1
H H20C 0.0367 0.2560 0.4310 0.047 Uiso calc R 1 1
O O30 0.2500 0.2500 0.0863(5) 0.225(9) Uani d S 1 4

loop_
_atom_site_aniso_label
_atom_site_aniso_U_11
_atom_site_aniso_U_22
_atom_site_aniso_U_33
_atom_site_aniso_U_12
_atom_site_aniso_U_13
_atom_site_aniso_U_23
Nd1 0.01150(4) 0.01150(4) 0.01274(5) 0.00073(4) -0.00057(3) -0.00057(3)
Cr1 0.01221(9) 0.01221(9) 0.01155(14) -0.00036(12) 0.00017(10) -0.00017(10)
F1 0.0179(5) 0.0122(5) 0.0237(6) 0.0010(4) 0.0006(5) -0.0002(5)
N1 0.0151(7) 0.0146(6) 0.0147(7) -0.0010(5) 0.0001(5) 0.0003(5)
N2 0.0189(8) 0.0152(7) 0.0120(5) -0.0002(5) 0.0008(6) 0.0010(5)
N3 0.0232(9) 0.0175(8) 0.0176(7) 0.0015(6) 0.0030(6) -0.0008(6)
N4 0.0179(8) 0.0260(9) 0.0160(7) 0.0005(7) -0.0011(6) -0.0001(6)
O1 0.0222(8) 0.0268(8) 0.0181(7) -0.0014(6) -0.0026(6) 0.0010(6)
O2 0.0188(7) 0.0216(7) 0.0178(7) -0.0028(6) 0.0004(5) 0.0008(6)
O3 0.0395(11) 0.0260(9) 0.0183(7) -0.0027(8) 0.0073(7) 0.0043(6)
O4 0.0230(8) 0.0207(7) 0.0274(8) 0.0029(6) -0.0073(7) -0.0023(6)
O5 0.0242(8) 0.0210(8) 0.0229(8) -0.0026(6) -0.0054(6) 0.0011(6)
O6 0.0282(9) 0.0411(12) 0.0198(8) 0.0035(8) -0.0104(7) 0.0011(8)
C1 0.0219(9) 0.0178(8) 0.0161(8) 0.0003(7) 0.0010(7) 0.0025(7)
C2 0.0267(11) 0.0171(9) 0.0229(9) 0.0001(8) 0.0008(8) 0.0056(8)
C3 0.0255(10) 0.0157(8) 0.0238(9) -0.0012(7) 0.0013(8) 0.0002(7)
C4 0.0208(9) 0.0171(8) 0.0201(9) -0.0022(7) -0.0002(7) -0.0029(7)
C5 0.0307(12) 0.0221(10) 0.0214(9) -0.0049(9) 0.0002(9) -0.0072(8)
C6 0.0333(13) 0.0273(11) 0.0167(9) -0.0052(10) -0.0022(8) -0.0059(8)
C7 0.0228(10) 0.0236(10) 0.0144(8) -0.0009(8) -0.0010(7) -0.0028(7)
C8 0.0281(11) 0.0293(12) 0.0131(7) 0.0006(8) -0.0008(8) 0.0000(8)
C9 0.0319(12) 0.0269(11) 0.0161(8) 0.0014(9) -0.0001(8) 0.0049(8)
C10 0.0253(10) 0.0197(9) 0.0168(8) 0.0007(8) 0.0014(7) 0.0029(7)
C11 0.0165(8) 0.0179(8) 0.0134(7) -0.0003(6) 0.0013(6) -0.0006(6)
C12 0.0147(7) 0.0156(8) 0.0149(7) -0.0006(6) 0.0012(6) -0.0008(6)
O20 0.0445(16) 0.0375(14) 0.081(2) -0.0003(12) 0.0101(16) -0.0038(15)
C20 0.0370(15) 0.0287(13) 0.0288(12) 0.0012(11) 0.0023(11) 0.0038(10)
O30 0.317(15) 0.317(15) 0.040(5) 0.000 0.000 0.000

loop_
_atom_type_symbol
_atom_type_description
_atom_type_scat_dispersion_real
_atom_type_scat_dispersion_imag
_atom_type_scat_source
C C .0033 .0016 'International Tables Vol C Tables 4.2.6.8 and 6.1.1.4'
H H .0000 .0000 'International Tables Vol C Tables 4.2.6.8 and 6.1.1.4'
Cr Cr .3209 .6236 'International Tables Vol C Tables 4.2.6.8 and 6.1.1.4'
F F .0171 .0103 'International Tables Vol C Tables 4.2.6.8 and 6.1.1.4'
N N .0061 .0033 'International Tables Vol C Tables 4.2.6.8 and 6.1.1.4'
Nd Nd -.1943 3.0179 'International Tables Vol C Tables 4.2.6.8 and 6.1.1.4'
O O .0106 .0060 'International Tables Vol C Tables 4.2.6.8 and 6.1.1.4'

loop_
_geom_angle_atom_site_label_1
_geom_angle_atom_site_label_2
_geom_angle_atom_site_label_3
_geom_angle_site_symmetry_1
_geom_angle_site_symmetry_3
_geom_angle
F1 Nd1 F1 5_665 . 72.09(7)
F1 Nd1 O4 5_665 . 140.40(6)
F1 Nd1 O4 . . 123.46(5)
F1 Nd1 O4 5_665 5_665 123.46(5)
F1 Nd1 O4 . 5_665 140.40(6)
O4 Nd1 O4 . 5_665 70.35(9)
F1 Nd1 O1 5_665 . 82.88(5)
F1 Nd1 O1 . . 75.88(6)
O4 Nd1 O1 . . 134.02(6)
O4 Nd1 O1 5_665 . 71.16(7)
F1 Nd1 O1 5_665 5_665 75.88(6)
F1 Nd1 O1 . 5_665 82.87(5)
O4 Nd1 O1 . 5_665 71.16(7)
O4 Nd1 O1 5_665 5_665 134.02(6)
O1 Nd1 O1 . 5_665 153.69(9)
F1 Nd1 O5 5_665 . 132.47(6)
F1 Nd1 O5 . . 73.85(5)
O4 Nd1 O5 . . 50.07(6)
O4 Nd1 O5 5_665 . 103.91(6)
O1 Nd1 O5 . . 119.27(6)
O1 Nd1 O5 5_665 . 67.84(6)
F1 Nd1 O5 5_665 5_665 73.85(5)
F1 Nd1 O5 . 5_665 132.47(6)
O4 Nd1 O5 . 5_665 103.91(6)
O4 Nd1 O5 5_665 5_665 50.07(6)
O1 Nd1 O5 . 5_665 67.84(6)
O1 Nd1 O5 5_665 5_665 119.27(6)
O5 Nd1 O5 . 5_665 151.57(9)
F1 Nd1 O2 5_665 . 125.40(5)
F1 Nd1 O2 . . 71.02(5)
O4 Nd1 O2 . . 93.81(6)
O4 Nd1 O2 5_665 . 71.14(6)
O1 Nd1 O2 . . 49.98(6)
O1 Nd1 O2 5_665 . 135.60(6)
O5 Nd1 O2 . . 70.66(6)
O5 Nd1 O2 5_665 . 104.72(6)
F1 Nd1 O2 5_665 5_665 71.02(5)
F1 Nd1 O2 . 5_665 125.40(5)
O4 Nd1 O2 . 5_665 71.14(6)
O4 Nd1 O2 5_665 5_665 93.81(6)
O1 Nd1 O2 . 5_665 135.60(6)
O1 Nd1 O2 5_665 5_665 49.98(6)
O5 Nd1 O2 . 5_665 104.72(6)
O5 Nd1 O2 5_665 5_665 70.66(6)
O2 Nd1 O2 . 5_665 161.92(8)
F1 Cr1 F1 6_455 . 91.41(8)
F1 Cr1 N2 6_455 . 97.93(7)
F1 Cr1 N2 . . 90.16(7)
F1 Cr1 N2 6_455 6_455 90.16(7)
F1 Cr1 N2 . 6_455 97.93(7)
N2 Cr1 N2 . 6_455 168.43(10)
F1 Cr1 N1 6_455 . 89.75(7)
F1 Cr1 N1 . . 170.49(6)
N2 Cr1 N1 . . 80.33(7)
N2 Cr1 N1 6_455 . 91.51(7)
F1 Cr1 N1 6_455 6_455 170.49(6)
F1 Cr1 N1 . 6_455 89.75(7)
N2 Cr1 N1 . 6_455 91.50(7)
N2 Cr1 N1 6_455 6_455 80.33(7)
N1 Cr1 N1 . 6_455 90.66(10)
Cr1 F1 Nd1 . . 168.74(8)
C1 N1 C12 . . 118.15(19)
C1 N1 Cr1 . . 129.31(15)
C12 N1 Cr1 . . 112.52(14)
C10 N2 C11 . . 118.83(19)
C10 N2 Cr1 . . 128.39(16)
C11 N2 Cr1 . . 112.61(13)
O3 N3 O2 . . 121.8(2)
O3 N3 O1 . . 121.4(2)
O2 N3 O1 . . 116.77(19)
O6 N4 O4 . . 121.5(2)
O6 N4 O5 . . 122.1(2)
O4 N4 O5 . . 116.4(2)
N3 O1 Nd1 . . 96.72(13)
N3 O2 Nd1 . . 96.50(13)
N4 O4 Nd1 . . 97.01(14)
N4 O5 Nd1 . . 95.39(13)
N1 C1 C2 . . 122.3(2)
N1 C1 H1 . . 118.9
C2 C1 H1 . . 118.9
C3 C2 C1 . . 119.6(2)
C3 C2 H2 . . 120.2
C1 C2 H2 . . 120.2
C2 C3 C4 . . 119.4(2)
C2 C3 H3 . . 120.3
C4 C3 H3 . . 120.3
C12 C4 C3 . . 117.3(2)
C12 C4 C5 . . 118.5(2)
C3 C4 C5 . . 124.2(2)
C6 C5 C4 . . 121.3(2)
C6 C5 H5 . . 119.4
C4 C5 H5 . . 119.4
C5 C6 C7 . . 120.9(2)
C5 C6 H6 . . 119.6
C7 C6 H6 . . 119.6
C11 C7 C8 . . 117.2(2)
C11 C7 C6 . . 118.6(2)
C8 C7 C6 . . 124.2(2)
C9 C8 C7 . . 119.5(2)
C9 C8 H8 . . 120.2
C7 C8 H8 . . 120.2
C8 C9 C10 . . 120.0(2)
C8 C9 H9 . . 120.0
C10 C9 H9 . . 120.0
N2 C10 C9 . . 121.6(2)
N2 C10 H10 . . 119.2
C9 C10 H10 . . 119.2
N2 C11 C7 . . 122.8(2)
N2 C11 C12 . . 116.64(18)
C7 C11 C12 . . 120.5(2)
N1 C12 C4 . . 123.2(2)
N1 C12 C11 . . 116.78(19)
C4 C12 C11 . . 120.0(2)
C20 O20 H20 . . 109.5
O20 C20 H20A . . 109.5
O20 C20 H20B . . 109.5
H20A C20 H20B . . 109.5
O20 C20 H20C . . 109.5
H20A C20 H20C . . 109.5
H20B C20 H20C . . 109.5

loop_
_geom_bond_atom_site_label_1
_geom_bond_atom_site_label_2
_geom_bond_site_symmetry_2
_geom_bond_distance
Nd1 F1 5_665 2.3348(15)
Nd1 F1 . 2.3348(15)
Nd1 O4 . 2.5328(19)
Nd1 O4 5_665 2.5328(19)
Nd1 O1 . 2.5574(18)
Nd1 O1 5_665 2.5574(18)
Nd1 O5 . 2.5648(19)
Nd1 O5 5_665 2.5648(19)
Nd1 O2 . 2.5650(18)
Nd1 O2 5_665 2.5650(18)
Cr1 F1 6_455 1.8815(15)
Cr1 F1 . 1.8815(15)
Cr1 N2 . 2.0551(17)
Cr1 N2 6_455 2.0551(17)
Cr1 N1 . 2.0616(19)
Cr1 N1 6_455 2.0616(19)
N1 C1 . 1.326(3)
N1 C12 . 1.367(3)
N2 C10 . 1.332(3)
N2 C11 . 1.367(3)
N3 O3 . 1.225(3)
N3 O2 . 1.268(3)
N3 O1 . 1.273(3)
N4 O6 . 1.226(3)
N4 O4 . 1.267(3)
N4 O5 . 1.271(3)
C1 C2 . 1.407(3)
C1 H1 . 0.9500
C2 C3 . 1.373(4)
C2 H2 . 0.9500
C3 C4 . 1.406(3)
C3 H3 . 0.9500
C4 C12 . 1.398(3)
C4 C5 . 1.437(3)
C5 C6 . 1.355(4)
C5 H5 . 0.9500
C6 C7 . 1.431(4)
C6 H6 . 0.9500
C7 C11 . 1.401(3)
C7 C8 . 1.410(4)
C8 C9 . 1.371(4)
C8 H8 . 0.9500
C9 C10 . 1.403(3)
C9 H9 . 0.9500
C10 H10 . 0.9500
C11 C12 . 1.425(3)
O20 C20 . 1.416(4)
O20 H20 . 0.8400
C20 H20A . 0.9800
C20 H20B . 0.9800
C20 H20C . 0.9800

loop_
_geom_hbond_atom_site_label_D
_geom_hbond_atom_site_label_H
_geom_hbond_atom_site_label_A
_geom_hbond_site_symmetry_A
_geom_hbond_distance_DH
_geom_hbond_distance_HA
_geom_hbond_distance_DA
_geom_hbond_angle_DHA
O20 H20 O20 7 0.84 1.89 2.700(4) 160.8
